data_7200770
loop_
_publ_author_name
'Thu\'ery, Pierre'

_publ_section_title
;
 Uranyl--organic bilayer assemblies with flexible aromatic di-, tri-
 and tetracarboxylic acids
;
_journal_issue 6
_journal_name_full CrystEngComm
_journal_page_first 1081
_journal_paper_doi 10.1039/b821895a
_journal_volume 11
_journal_year 2009
_chemical_formula_sum 'C10 H10 O7 U'
_chemical_formula_weight 480.21
_space_group_IT_number 61
_symmetry_cell_setting orthorhombic
_symmetry_space_group_name_Hall '-P 2ac 2ab'
_symmetry_space_group_name_H-M 'P b c a'
_atom_sites_solution_hydrogens geom
_atom_sites_solution_primary direct
_atom_sites_solution_secondary difmap
_audit_creation_method SHELXL-97
_cell_angle_alpha 90.00
_cell_angle_beta 90.00
_cell_angle_gamma 90.00
_cell_formula_units_Z 8
_cell_length_a 8.5125(8)
_cell_length_b 11.5690(8)
_cell_length_c 25.143(2)
_cell_measurement_reflns_used 48064
_cell_measurement_temperature 100(2)
_cell_measurement_theta_max 25.68
_cell_measurement_theta_min 2.89
_cell_volume 2476.1(3)
_computing_cell_refinement 'HKL2000 (Otwinowski & Minor, 1997)'
_computing_data_collection 'COLLECT (Nonius, 1998)'
_computing_data_reduction 'HKL2000 (Otwinowski & Minor, 1997)'
_computing_molecular_graphics 'SHELXTL (Sheldrick, 1999)'
_computing_publication_material 'SHELXTL (Sheldrick, 1999); PLATON (Spek, 2003)'
_computing_structure_refinement 'SHELXL-97 (Sheldrick, 1997)'
_computing_structure_solution 'SHELXS-97 (Sheldrick, 1997)'
_diffrn_ambient_temperature 100(2)
_diffrn_measured_fraction_theta_full 0.995
_diffrn_measured_fraction_theta_max 0.995
_diffrn_measurement_device_type 'Nonius Kappa-CCD area-detector diffractometer'
_diffrn_measurement_method 'two \f and three \w scans with 2\% steps (285 frames)'
_diffrn_radiation_monochromator graphite
_diffrn_radiation_source 'fine-focus sealed tube'
_diffrn_radiation_type MoK\a
_diffrn_radiation_wavelength 0.71073
_diffrn_reflns_av_R_equivalents 0.0310
_diffrn_reflns_av_sigmaI/netI 0.0378
_diffrn_reflns_limit_h_max 10
_diffrn_reflns_limit_h_min -10
_diffrn_reflns_limit_k_max 14
_diffrn_reflns_limit_k_min -14
_diffrn_reflns_limit_l_max 30
_diffrn_reflns_limit_l_min -29
_diffrn_reflns_number 48064
_diffrn_reflns_theta_full 25.68
_diffrn_reflns_theta_max 25.68
_diffrn_reflns_theta_min 2.89
_diffrn_standards_decay_% 0
_diffrn_standards_interval_time 0
_diffrn_standards_number 0
_exptl_absorpt_coefficient_mu 13.133
_exptl_absorpt_correction_T_max 0.674
_exptl_absorpt_correction_T_min 0.384
_exptl_absorpt_correction_type multi-scan
_exptl_absorpt_process_details 'SCALEPACK (Otwinowski & Minor, 1997)'
_exptl_crystal_colour 'translucent light yellow'
_exptl_crystal_density_diffrn 2.576
_exptl_crystal_density_method 'not measured'
_exptl_crystal_description platelet
_exptl_crystal_F_000 1744
_exptl_crystal_size_max 0.14
_exptl_crystal_size_mid 0.08
_exptl_crystal_size_min 0.03
_refine_diff_density_max 1.966
_refine_diff_density_min -1.747
_refine_diff_density_rms 0.222
_refine_ls_extinction_coef 0.00122(16)
_refine_ls_extinction_expression Fc^*^=kFc[1+0.001xFc^2^\l^3^/sin(2\q)]^-1/4^
_refine_ls_extinction_method SHELXL
_refine_ls_goodness_of_fit_ref 1.062
_refine_ls_hydrogen_treatment constr
_refine_ls_matrix_type full
_refine_ls_number_parameters 152
_refine_ls_number_reflns 2341
_refine_ls_number_restraints 38
_refine_ls_restrained_S_all 1.086
_refine_ls_R_factor_all 0.0762
_refine_ls_R_factor_gt 0.0550
_refine_ls_shift/su_max 0.000
_refine_ls_shift/su_mean 0.000
_refine_ls_structure_factor_coef Fsqd
_refine_ls_weighting_details 'calc w=1/[\s^2^(Fo^2^)+(0.0632P)^2^+36.3431P] where P=(Fo^2^+2Fc^2^)/3'
_refine_ls_weighting_scheme calc
_refine_ls_wR_factor_gt 0.1324
_refine_ls_wR_factor_ref 0.1417
_reflns_number_gt 1751
_reflns_number_total 2341
_reflns_threshold_expression >2sigma(I)
_cod_data_source_file b821895a.txt
_cod_data_source_block 1
_cod_database_code 7200770

loop_
_symmetry_equiv_pos_as_xyz
'x, y, z'
'-x+1/2, -y, z+1/2'
'-x, y+1/2, -z+1/2'
'x+1/2, -y+1/2, -z'
'-x, -y, -z'
'x-1/2, y, -z-1/2'
'x, -y-1/2, z-1/2'
'-x-1/2, y-1/2, z'

loop_
_atom_site_label
_atom_site_type_symbol
_atom_site_fract_x
_atom_site_fract_y
_atom_site_fract_z
_atom_site_U_iso_or_equiv
_atom_site_adp_type
_atom_site_occupancy
_atom_site_symmetry_multiplicity
_atom_site_calc_flag
_atom_site_refinement_flags
_atom_site_disorder_assembly
_atom_site_disorder_group
U U 0.65838(6) 0.27744(4) 0.419657(19) 0.0452(3) Uani 1 1 d . . .
O1 O 0.6253(12) 0.2848(9) 0.4888(4) 0.061(3) Uani 1 1 d . . .
O2 O 0.6938(14) 0.2684(11) 0.3519(4) 0.076(3) Uani 1 1 d . . .
O3 O 0.5087(13) 0.4596(9) 0.4096(5) 0.070(3) Uani 1 1 d . . .
O4 O 0.3778(13) 0.3043(10) 0.4063(5) 0.071(3) Uani 1 1 d . . .
O5 O -0.0712(15) 0.5926(10) 0.4208(5) 0.085(4) Uani 1 1 d . . .
O6 O -0.1535(13) 0.4208(10) 0.4308(5) 0.077(3) Uani 1 1 d . . .
O7 O 0.9001(12) 0.1717(9) 0.4353(5) 0.066(3) Uani 1 1 d . . .
H7A H 0.9316 0.1986 0.4702 0.079 Uiso 1 1 d R . .
H7B H 0.9770 0.1271 0.4250 0.079 Uiso 1 1 d R . .
C1 C 0.3804(18) 0.4115(12) 0.4091(7) 0.062(4) Uani 1 1 d . . .
C2 C 0.252(2) 0.4879(18) 0.4245(6) 0.059(8) Uani 1 1 d DU . .
H2A H 0.2781 0.5678 0.4168 0.071 Uiso 1 1 calc R . .
H2B H 0.2300 0.4807 0.4622 0.071 Uiso 1 1 calc R . .
C3 C 0.1172(17) 0.4506(18) 0.3930(4) 0.084(11) Uani 1 1 d DU . .
H3 H 0.1180 0.3661 0.3951 0.101 Uiso 1 1 calc R . .
C4 C -0.0451(15) 0.4876(12) 0.4159(6) 0.063(4) Uani 1 1 d . . .
C5 C 0.1331(15) 0.4770(10) 0.3360(3) 0.093(6) Uani 1 1 d GDU . .
C6 C 0.0702(15) 0.3993(9) 0.2996(5) 0.101(7) Uani 1 1 d GU . .
H6 H 0.0286 0.3295 0.3114 0.122 Uiso 1 1 calc R . .
C7 C 0.0696(15) 0.4259(11) 0.2457(4) 0.096(6) Uani 1 1 d GU . .
H7 H 0.0275 0.3739 0.2214 0.115 Uiso 1 1 calc R . .
C8 C 0.1318(14) 0.5303(11) 0.2282(3) 0.082(6) Uani 1 1 d G . .
H8 H 0.1313 0.5481 0.1921 0.098 Uiso 1 1 calc R . .
C9 C 0.1947(15) 0.6080(9) 0.2646(4) 0.083(6) Uani 1 1 d G . .
H9 H 0.2363 0.6778 0.2529 0.099 Uiso 1 1 calc R . .
C10 C 0.1954(15) 0.5814(10) 0.3185(4) 0.097(6) Uani 1 1 d GU . .
H10 H 0.2375 0.6334 0.3428 0.116 Uiso 1 1 calc R . .

loop_
_atom_site_aniso_label
_atom_site_aniso_U_11
_atom_site_aniso_U_22
_atom_site_aniso_U_33
_atom_site_aniso_U_23
_atom_site_aniso_U_13
_atom_site_aniso_U_12
U 0.0488(4) 0.0389(3) 0.0479(4) -0.0032(2) 0.0002(2) 0.0058(2)
O1 0.061(6) 0.072(7) 0.051(6) 0.003(5) 0.003(5) 0.009(5)
O2 0.083(8) 0.100(8) 0.044(5) 0.003(5) 0.015(5) 0.034(7)
O3 0.058(7) 0.047(6) 0.105(8) -0.002(5) 0.007(6) 0.026(5)
O4 0.046(6) 0.065(7) 0.101(9) 0.009(6) -0.014(6) 0.003(5)
O5 0.079(8) 0.048(6) 0.128(10) -0.010(6) 0.041(7) -0.014(6)
O6 0.070(7) 0.054(6) 0.108(9) -0.001(6) 0.016(6) 0.007(6)
O7 0.054(6) 0.052(6) 0.091(7) -0.015(6) -0.024(5) 0.013(5)
C1 0.050(9) 0.038(7) 0.097(11) -0.002(7) 0.010(8) 0.003(7)
C2 0.060(11) 0.037(10) 0.080(11) 0.004(8) 0.005(9) -0.005(8)
C3 0.085(14) 0.081(13) 0.088(14) -0.006(9) -0.007(9) 0.011(10)
C4 0.048(9) 0.054(9) 0.085(12) -0.005(8) 0.021(8) -0.010(8)
C5 0.120(15) 0.089(11) 0.071(11) 0.024(9) 0.022(10) 0.046(11)
C6 0.132(15) 0.088(12) 0.085(12) -0.009(10) 0.028(11) 0.030(12)
C7 0.120(14) 0.086(11) 0.081(11) -0.016(10) 0.021(11) 0.003(11)
C8 0.079(14) 0.100(15) 0.066(11) 0.005(10) 0.010(9) 0.014(11)
C9 0.101(16) 0.079(12) 0.068(11) -0.005(9) 0.001(10) 0.026(11)
C10 0.119(14) 0.109(13) 0.063(10) -0.017(10) -0.019(10) 0.024(12)

loop_
_atom_type_symbol
_atom_type_description
_atom_type_scat_dispersion_real
_atom_type_scat_dispersion_imag
_atom_type_scat_source
C C 0.0033 0.0016 'International Tables Vol C Tables 4.2.6.8 and 6.1.1.4'
H H 0.0000 0.0000 'International Tables Vol C Tables 4.2.6.8 and 6.1.1.4'
O O 0.0106 0.0060 'International Tables Vol C Tables 4.2.6.8 and 6.1.1.4'
U U -9.6767 9.6646 'International Tables Vol C Tables 4.2.6.8 and 6.1.1.4'

loop_
_geom_angle_atom_site_label_1
_geom_angle_atom_site_label_2
_geom_angle_atom_site_label_3
_geom_angle
_geom_angle_site_symmetry_1
_geom_angle_site_symmetry_3
_geom_angle_publ_flag
O2 U O1 178.9(5) . . ?
O2 U O5 90.7(6) . 8_655 ?
O1 U O5 88.9(5) . 8_655 ?
O2 U O6 92.4(6) . 1_655 ?
O1 U O6 87.5(5) . 1_655 ?
O5 U O6 154.1(4) 8_655 1_655 ?
O2 U O7 88.9(5) . . ?
O1 U O7 90.0(4) . . ?
O5 U O7 78.4(4) 8_655 . ?
O6 U O7 75.9(4) 1_655 . ?
O2 U O4 92.5(5) . . ?
O1 U O4 88.5(5) . . ?
O5 U O4 78.5(4) 8_655 . ?
O6 U O4 127.0(4) 1_655 . ?
O7 U O4 156.9(4) . . ?
O2 U O3 92.3(5) . . ?
O1 U O3 88.7(4) . . ?
O5 U O3 129.5(4) 8_655 . ?
O6 U O3 76.1(4) 1_655 . ?
O7 U O3 151.9(4) . . ?
O4 U O3 51.1(4) . . ?
C1 O3 U 94.2(9) . . ?
C1 O4 U 95.9(10) . . ?
C4 O5 U 169.2(13) . 8_665 ?
C4 O6 U 155.1(11) . 1_455 ?
U O7 H7A 102.7 . . ?
U O7 H7B 152.3 . . ?
H7A O7 H7B 104.6 . . ?
O3 C1 O4 118.0(13) . . ?
O3 C1 C2 113.0(14) . . ?
O4 C1 C2 127.3(16) . . ?
C1 C2 C3 105.4(13) . . ?
C1 C2 H2A 110.7 . . ?
C3 C2 H2A 110.7 . . ?
C1 C2 H2B 110.7 . . ?
C3 C2 H2B 110.7 . . ?
H2A C2 H2B 108.8 . . ?
C2 C3 C5 113.3(9) . . ?
C2 C3 C4 114.5(13) . . ?
C5 C3 C4 112.7(9) . . ?
C2 C3 H3 105.1 . . ?
C5 C3 H3 105.1 . . ?
C4 C3 H3 105.1 . . ?
O5 C4 O6 116.1(12) . . ?
O5 C4 C3 117.7(12) . . ?
O6 C4 C3 126.2(13) . . ?
C6 C5 C10 120.0 . . ?
C6 C5 C3 118.1(12) . . ?
C10 C5 C3 121.6(6) . . ?
C5 C6 C7 120.0 . . ?
C5 C6 H6 120.0 . . ?
C7 C6 H6 120.0 . . ?
C6 C7 C8 120.0 . . ?
C6 C7 H7 120.0 . . ?
C8 C7 H7 120.0 . . ?
C7 C8 C9 120.0 . . ?
C7 C8 H8 120.0 . . ?
C9 C8 H8 120.0 . . ?
C10 C9 C8 120.0 . . ?
C10 C9 H9 120.0 . . ?
C8 C9 H9 120.0 . . ?
C9 C10 C5 120.0 . . ?
C9 C10 H10 120.0 . . ?
C5 C10 H10 120.0 . . ?

loop_
_geom_bond_atom_site_label_1
_geom_bond_atom_site_label_2
_geom_bond_distance
_geom_bond_site_symmetry_2
_geom_bond_publ_flag
U O2 1.733(11) . ?
U O1 1.763(10) . ?
U O5 2.264(12) 8_655 ?
U O6 2.322(11) 1_655 ?
U O7 2.426(10) . ?
U O4 2.432(10) . ?
U O3 2.475(10) . ?
O3 C1 1.225(18) . ?
O4 C1 1.242(18) . ?
O5 C4 1.241(18) . ?
O5 U 2.264(12) 8_665 ?
O6 C4 1.260(9) . ?
O6 U 2.322(11) 1_455 ?
O7 H7A 0.9679 . ?
O7 H7B 0.8735 . ?
C1 C2 1.458(10) . ?
C2 C3 1.460(10) . ?
C2 H2A 0.9700 . ?
C2 H2B 0.9700 . ?
C3 C5 1.472(13) . ?
C3 C4 1.557(10) . ?
C3 H3 0.9800 . ?
C5 C6 1.3900 . ?
C5 C10 1.3900 . ?
C6 C7 1.3900 . ?
C6 H6 0.9300 . ?
C7 C8 1.3900 . ?
C7 H7 0.9300 . ?
C8 C9 1.3900 . ?
C8 H8 0.9300 . ?
C9 C10 1.3900 . ?
C9 H9 0.9300 . ?
C10 H10 0.9300 . ?

loop_
_geom_hbond_atom_site_label_D
_geom_hbond_atom_site_label_H
_geom_hbond_atom_site_label_A
_geom_hbond_distance_DH
_geom_hbond_distance_HA
_geom_hbond_distance_DA
_geom_hbond_angle_DHA
_geom_hbond_site_symmetry_A
O7 H7A O1 0.97 1.95 2.751(14) 138.0 4_556
O7 H7B O3 0.87 1.98 2.653(15) 133.0 8_755
